data_7021201
loop_
_publ_author_name
'Uesugi, Haruka'
'Tsukuda, Toshiaki'
'Takao, Koichiro'
'Tsubomura, Taro'

_publ_section_title
;
 Highly emissive platinum(ii) complexes bearing carbene and cyclometalated
 ligands.
;
_journal_issue 20
_journal_name_full 'Dalton transactions (Cambridge, England : 2003)'
_journal_page_first 7396
_journal_page_last 7403
_journal_paper_doi 10.1039/c3dt32866j
_journal_volume 42
_journal_year 2013
_chemical_formula_moiety 'C25 H30 F6 N5 O P Pt'
_chemical_formula_sum 'C25 H30 F6 N5 O P Pt'
_chemical_formula_weight 756.60
_space_group_IT_number 14
_symmetry_cell_setting monoclinic
_symmetry_Int_Tables_number 14
_symmetry_space_group_name_Hall '-P 2yab'
_symmetry_space_group_name_H-M 'P 1 21/a 1'
_atom_sites_solution_hydrogens geom
_atom_sites_solution_primary direct
_atom_sites_solution_secondary difmap
_cell_angle_alpha 90.0000
_cell_angle_beta 106.2650(7)
_cell_angle_gamma 90.0000
_cell_formula_units_Z 4
_cell_length_a 8.3739(18)
_cell_length_b 28.055(6)
_cell_length_c 12.374(3)
_cell_measurement_reflns_used 6235
_cell_measurement_temperature 123
_cell_measurement_theta_max 27.48
_cell_measurement_theta_min 3.00
_cell_volume 2790.7(11)
_computing_cell_refinement CrystalClear
_computing_data_collection 'CrystalClear (Rigaku Corp., 2000)'
_computing_data_reduction CrystalClear
_computing_molecular_graphics 'CrystalStructure 4.0'
_computing_publication_material 'CrystalStructure 4.0 (Rigaku, 2010)'
_computing_structure_refinement 'SHELXL97 (Sheldrick, 2008)'
_computing_structure_solution 'SIR92 (Altomare, et al., 1994)'
_diffrn_ambient_temperature 123
_diffrn_detector_area_resol_mean 7.314
_diffrn_measured_fraction_theta_full 0.972
_diffrn_measured_fraction_theta_max 0.972
_diffrn_measurement_device_type 'Rigaku Saturn70'
_diffrn_measurement_method \w
_diffrn_radiation_type 'Mo K\a'
_diffrn_radiation_wavelength 0.71070
_diffrn_reflns_av_R_equivalents 0.0377
_diffrn_reflns_limit_h_max 10
_diffrn_reflns_limit_h_min -10
_diffrn_reflns_limit_k_max 32
_diffrn_reflns_limit_k_min -36
_diffrn_reflns_limit_l_max 16
_diffrn_reflns_limit_l_min -16
_diffrn_reflns_number 25180
_diffrn_reflns_theta_full 27.48
_diffrn_reflns_theta_max 27.48
_diffrn_standards_number 0
_exptl_absorpt_coefficient_mu 5.134
_exptl_absorpt_correction_T_max 0.358
_exptl_absorpt_correction_T_min 0.177
_exptl_absorpt_correction_type numerical
_exptl_absorpt_process_details 'NUMABS (Rigaku, 1999)'
_exptl_crystal_colour yellow
_exptl_crystal_density_diffrn 1.801
_exptl_crystal_density_method 'not measured'
_exptl_crystal_description prism
_exptl_crystal_F_000 1480.00
_exptl_crystal_size_max 0.200
_exptl_crystal_size_mid 0.200
_exptl_crystal_size_min 0.200
_refine_diff_density_max 1.910
_refine_diff_density_min -1.100
_refine_ls_extinction_method none
_refine_ls_goodness_of_fit_ref 1.085
_refine_ls_hydrogen_treatment constr
_refine_ls_number_parameters 352
_refine_ls_number_reflns 6217
_refine_ls_number_restraints 0
_refine_ls_R_factor_gt 0.0356
_refine_ls_shift/su_max 0.001
_refine_ls_structure_factor_coef Fsqd
_refine_ls_weighting_details 'w = 1/[\s^2^(Fo^2^)+(0.0327P)^2^+6.0995P] where P=(Fo^2^+2Fc^2^)/3'
_refine_ls_weighting_scheme calc
_refine_ls_wR_factor_ref 0.0776
_reflns_number_gt 5619
_reflns_number_total 6217
_reflns_threshold_expression F^2^>2.0\s(F^2^)
_cod_data_source_file c3dt32866j.txt
_cod_data_source_block PtppyL3PF6
_cod_original_cell_volume 2790.6(11)
_cod_database_code 7021201

loop_
_symmetry_equiv_pos_site_id
_symmetry_equiv_pos_as_xyz
1 +X,+Y,+Z
2 1/2-X,1/2+Y,-Z
3 -X,-Y,-Z
4 1/2+X,1/2-Y,+Z

loop_
_atom_site_label
_atom_site_type_symbol
_atom_site_fract_x
_atom_site_fract_y
_atom_site_fract_z
_atom_site_U_iso_or_equiv
_atom_site_adp_type
_atom_site_occupancy
_atom_site_symmetry_multiplicity
_atom_site_calc_flag
_atom_site_refinement_flags
Pt1 Pt 0.797279(18) 0.131200(5) 0.341816(14) 0.01904(6) Uani 1.0 4 d .
P1 P 0.37204(16) -0.07037(5) 0.18779(11) 0.0336(3) Uani 1.0 4 d .
F1 F 0.2123(4) -0.07006(15) 0.2332(4) 0.0642(11) Uani 1.0 4 d .
F2 F 0.4444(7) -0.1102(3) 0.2708(6) 0.144(3) Uani 1.0 4 d .
F3 F 0.4565(6) -0.03200(18) 0.2801(4) 0.0934(18) Uani 1.0 4 d .
F4 F 0.2863(6) -0.1042(2) 0.0894(5) 0.119(3) Uani 1.0 4 d .
F5 F 0.3075(7) -0.0266(2) 0.1055(4) 0.106(2) Uani 1.0 4 d .
F6 F 0.5355(4) -0.07071(12) 0.1454(3) 0.0487(9) Uani 1.0 4 d .
O1 O 0.9717(10) 0.2134(3) 0.8330(6) 0.119(3) Uani 1.0 4 d .
N1 N 0.8601(5) 0.05590(14) 0.5220(3) 0.0242(8) Uani 1.0 4 d .
N2 N 1.0840(5) 0.09426(14) 0.5312(4) 0.0275(9) Uani 1.0 4 d .
N3 N 1.0670(5) 0.09298(14) 0.2431(4) 0.0287(9) Uani 1.0 4 d .
N4 N 0.8404(5) 0.05411(14) 0.1787(3) 0.0272(9) Uani 1.0 4 d .
N5 N 0.6558(5) 0.17266(13) 0.2130(4) 0.0278(9) Uani 1.0 4 d .
C1 C 0.6815(5) 0.17287(14) 0.4332(4) 0.0173(9) Uani 1.0 4 d .
C2 C 0.6981(6) 0.17174(15) 0.5461(4) 0.0232(10) Uani 1.0 4 d .
C3 C 0.6111(6) 0.20246(16) 0.5981(5) 0.0292(11) Uani 1.0 4 d .
C4 C 0.5029(7) 0.23518(18) 0.5323(5) 0.0353(12) Uani 1.0 4 d .
C5 C 0.4831(6) 0.23745(17) 0.4181(5) 0.0318(11) Uani 1.0 4 d .
C6 C 0.5715(6) 0.20643(16) 0.3678(4) 0.0243(10) Uani 1.0 4 d .
C7 C 0.5567(6) 0.20583(16) 0.2470(4) 0.0251(10) Uani 1.0 4 d .
C8 C 0.4519(7) 0.2352(2) 0.1669(5) 0.0384(13) Uani 1.0 4 d .
C9 C 0.4471(7) 0.2320(2) 0.0555(5) 0.0445(14) Uani 1.0 4 d .
C10 C 0.5473(7) 0.19892(19) 0.0227(5) 0.0364(12) Uani 1.0 4 d .
C11 C 0.6483(6) 0.16992(17) 0.1023(4) 0.0274(10) Uani 1.0 4 d .
C12 C 0.9197(6) 0.09188(15) 0.4728(4) 0.0232(10) Uani 1.0 4 d .
C13 C 0.6867(6) 0.04046(17) 0.4892(4) 0.0277(10) Uani 1.0 4 d .
C14 C 0.9832(6) 0.03577(19) 0.6088(4) 0.0336(12) Uani 1.0 4 d .
C15 C 1.1229(6) 0.06007(19) 0.6137(5) 0.0339(12) Uani 1.0 4 d .
C16 C 1.2023(6) 0.12940(18) 0.5118(5) 0.0359(12) Uani 1.0 4 d .
C17 C 1.2854(6) 0.11602(19) 0.4208(5) 0.0349(12) Uani 1.0 4 d .
C18 C 1.1898(7) 0.12841(18) 0.3006(5) 0.0362(12) Uani 1.0 4 d .
C19 C 1.0996(7) 0.05663(19) 0.1773(5) 0.0369(12) Uani 1.0 4 d .
C20 C 0.9578(7) 0.03249(19) 0.1364(5) 0.0378(13) Uani 1.0 4 d .
C21 C 0.6658(7) 0.0398(2) 0.1518(5) 0.0379(13) Uani 1.0 4 d .
C22 C 0.9048(6) 0.09157(16) 0.2452(4) 0.0241(10) Uani 1.0 4 d .
C23 C 1.0833(11) 0.1499(4) 0.9568(9) 0.109(4) Uani 1.0 4 d .
C24 C 1.0629(11) 0.1801(3) 0.8531(7) 0.077(3) Uani 1.0 4 d .
C25 C 1.1676(14) 0.1705(5) 0.7769(8) 0.142(6) Uani 1.0 4 d .
H2 H 0.7720 0.1491 0.5912 0.0279 Uiso 1.0 4 calc R
H3 H 0.6259 0.2009 0.6770 0.0350 Uiso 1.0 4 calc R
H4 H 0.4420 0.2562 0.5660 0.0423 Uiso 1.0 4 calc R
H5 H 0.4091 0.2601 0.3735 0.0382 Uiso 1.0 4 calc R
H8 H 0.3829 0.2576 0.1898 0.0461 Uiso 1.0 4 calc R
H9 H 0.3759 0.2523 0.0014 0.0534 Uiso 1.0 4 calc R
H10 H 0.5461 0.1964 -0.0541 0.0437 Uiso 1.0 4 calc R
H11 H 0.7155 0.1470 0.0790 0.0329 Uiso 1.0 4 calc R
H13A H 0.6551 0.0303 0.4103 0.0332 Uiso 1.0 4 calc R
H13B H 0.6155 0.0670 0.4985 0.0332 Uiso 1.0 4 calc R
H13C H 0.6733 0.0138 0.5370 0.0332 Uiso 1.0 4 calc R
H14 H 0.9711 0.0099 0.6555 0.0404 Uiso 1.0 4 calc R
H15 H 1.2292 0.0546 0.6650 0.0406 Uiso 1.0 4 calc R
H16A H 1.2901 0.1345 0.5834 0.0431 Uiso 1.0 4 calc R
H16B H 1.1432 0.1601 0.4908 0.0431 Uiso 1.0 4 calc R
H17A H 1.3950 0.1320 0.4383 0.0419 Uiso 1.0 4 calc R
H17B H 1.3060 0.0812 0.4249 0.0419 Uiso 1.0 4 calc R
H18A H 1.1319 0.1591 0.3013 0.0434 Uiso 1.0 4 calc R
H18B H 1.2705 0.1331 0.2565 0.0434 Uiso 1.0 4 calc R
H19 H 1.2034 0.0500 0.1635 0.0443 Uiso 1.0 4 calc R
H20 H 0.9413 0.0057 0.0877 0.0454 Uiso 1.0 4 calc R
H21A H 0.5952 0.0661 0.1134 0.0455 Uiso 1.0 4 calc R
H21B H 0.6375 0.0320 0.2214 0.0455 Uiso 1.0 4 calc R
H21C H 0.6475 0.0118 0.1025 0.0455 Uiso 1.0 4 calc R
H23A H 0.9756 0.1362 0.9565 0.1313 Uiso 1.0 4 calc R
H23B H 1.1249 0.1697 1.0240 0.1313 Uiso 1.0 4 calc R
H23C H 1.1627 0.1242 0.9572 0.1313 Uiso 1.0 4 calc R
H25A H 1.2404 0.1979 0.7773 0.1706 Uiso 1.0 4 calc R
H25B H 1.0963 0.1652 0.7004 0.1706 Uiso 1.0 4 calc R
H25C H 1.2356 0.1421 0.8028 0.1706 Uiso 1.0 4 calc R

loop_
_atom_site_aniso_label
_atom_site_aniso_U_11
_atom_site_aniso_U_22
_atom_site_aniso_U_33
_atom_site_aniso_U_12
_atom_site_aniso_U_13
_atom_site_aniso_U_23
Pt1 0.01355(9) 0.01533(10) 0.02737(10) 0.00095(6) 0.00432(6) 0.00163(7)
P1 0.0241(7) 0.0387(8) 0.0335(7) 0.0013(6) 0.0005(6) -0.0056(6)
F1 0.0316(18) 0.097(3) 0.066(3) -0.0100(19) 0.0181(17) -0.037(3)
F2 0.100(4) 0.146(5) 0.221(7) 0.068(4) 0.102(5) 0.155(6)
F3 0.109(4) 0.125(4) 0.062(3) -0.078(4) 0.050(3) -0.051(3)
F4 0.074(3) 0.150(5) 0.152(5) -0.060(4) 0.066(4) -0.118(5)
F5 0.123(4) 0.139(5) 0.063(3) 0.096(4) 0.037(3) 0.038(3)
F6 0.0401(18) 0.045(2) 0.067(3) 0.0022(15) 0.0244(17) 0.0044(17)
O1 0.141(7) 0.121(6) 0.085(5) 0.058(5) 0.014(5) -0.031(4)
N1 0.0202(19) 0.027(3) 0.0254(19) 0.0031(15) 0.0056(16) 0.0013(16)
N2 0.0178(19) 0.027(3) 0.035(3) 0.0003(16) 0.0037(16) -0.0028(17)
N3 0.022(2) 0.028(3) 0.036(3) 0.0041(16) 0.0094(17) 0.0061(18)
N4 0.033(3) 0.025(3) 0.0212(19) 0.0003(17) 0.0046(17) 0.0049(16)
N5 0.023(2) 0.021(2) 0.038(3) -0.0012(16) 0.0079(17) 0.0014(17)
C1 0.0106(19) 0.012(2) 0.028(3) -0.0013(15) 0.0032(16) 0.0041(17)
C2 0.020(3) 0.018(3) 0.031(3) -0.0009(17) 0.0062(18) 0.0012(18)
C3 0.034(3) 0.022(3) 0.035(3) -0.001(2) 0.016(3) -0.001(2)
C4 0.035(3) 0.025(3) 0.052(4) 0.005(2) 0.022(3) -0.002(3)
C5 0.028(3) 0.020(3) 0.049(3) 0.009(2) 0.013(3) 0.007(3)
C6 0.020(3) 0.020(3) 0.033(3) -0.0002(18) 0.0079(19) 0.0045(19)
C7 0.020(3) 0.019(3) 0.037(3) 0.0018(18) 0.0100(19) 0.0050(19)
C8 0.035(3) 0.035(3) 0.048(4) 0.014(3) 0.016(3) 0.013(3)
C9 0.035(3) 0.050(4) 0.045(4) 0.012(3) 0.006(3) 0.023(3)
C10 0.034(3) 0.039(3) 0.033(3) 0.002(3) 0.006(3) 0.009(3)
C11 0.025(3) 0.027(3) 0.030(3) -0.0012(19) 0.007(2) 0.004(2)
C12 0.018(2) 0.020(3) 0.033(3) 0.0041(17) 0.0097(18) -0.0046(19)
C13 0.020(3) 0.031(3) 0.033(3) -0.0016(19) 0.008(2) 0.004(2)
C14 0.032(3) 0.041(3) 0.028(3) 0.009(3) 0.008(2) 0.012(3)
C15 0.025(3) 0.041(3) 0.032(3) 0.008(3) 0.001(2) -0.001(3)
C16 0.020(3) 0.033(3) 0.050(4) -0.005(2) 0.002(3) -0.007(3)
C17 0.015(3) 0.032(3) 0.056(4) -0.001(2) 0.007(3) 0.002(3)
C18 0.026(3) 0.030(3) 0.053(4) -0.005(2) 0.013(3) 0.005(3)
C19 0.041(3) 0.039(4) 0.036(3) 0.011(3) 0.018(3) 0.005(3)
C20 0.052(4) 0.033(3) 0.030(3) 0.007(3) 0.015(3) 0.002(3)
C21 0.043(3) 0.037(3) 0.030(3) -0.014(3) 0.003(3) 0.000(3)
C22 0.024(3) 0.022(3) 0.024(3) 0.0043(18) 0.0039(18) 0.0067(18)
C23 0.075(6) 0.089(7) 0.133(9) -0.035(6) -0.022(6) 0.036(7)
C24 0.079(6) 0.062(5) 0.069(5) 0.016(4) -0.013(5) -0.034(4)
C25 0.136(10) 0.202(14) 0.065(6) 0.093(10) -0.012(6) -0.036(8)

loop_
_atom_type_symbol
_atom_type_description
_atom_type_scat_dispersion_real
_atom_type_scat_dispersion_imag
_atom_type_scat_source
C C 0.0033 0.0016
;
International Tables for Crystallography
(1992, Vol. C, Tables 4.2.6.8 and 6.1.1.4)
;
H H 0.0000 0.0000
;
International Tables for Crystallography
(1992, Vol. C, Table 6.1.1.4)
;
F F 0.0171 0.0103
;
International Tables for Crystallography
(1992, Vol. C, Tables 4.2.6.8 and 6.1.1.4)
;
N N 0.0061 0.0033
;
International Tables for Crystallography
(1992, Vol. C, Tables 4.2.6.8 and 6.1.1.4)
;
O O 0.0106 0.0060
;
International Tables for Crystallography
(1992, Vol. C, Tables 4.2.6.8 and 6.1.1.4)
;
P P 0.1023 0.0942
;
International Tables for Crystallography
(1992, Vol. C, Tables 4.2.6.8 and 6.1.1.4)
;
Pt Pt -1.7033 8.3905
;
International Tables for Crystallography
(1992, Vol. C, Tables 4.2.6.8 and 6.1.1.4)
;

loop_
_geom_angle_atom_site_label_1
_geom_angle_atom_site_label_2
_geom_angle_atom_site_label_3
_geom_angle
_geom_angle_publ_flag
N5 Pt1 C1 81.15(17) yes
N5 Pt1 C12 175.3(2) yes
N5 Pt1 C22 96.21(17) yes
C1 Pt1 C12 94.72(18) yes
C1 Pt1 C22 177.35(16) yes
C12 Pt1 C22 87.91(19) yes
F1 P1 F2 88.9(3) yes
F1 P1 F3 89.5(3) yes
F1 P1 F4 91.7(3) yes
F1 P1 F5 93.0(3) yes
F1 P1 F6 178.56(19) yes
F2 P1 F3 89.9(3) yes
F2 P1 F4 95.2(4) yes
F2 P1 F5 176.0(3) yes
F2 P1 F6 90.1(3) yes
F3 P1 F4 174.7(3) yes
F3 P1 F5 86.6(3) yes
F3 P1 F6 89.4(3) yes
F4 P1 F5 88.3(3) yes
F4 P1 F6 89.4(3) yes
F5 P1 F6 87.9(3) yes
C12 N1 C13 124.3(4) yes
C12 N1 C14 111.6(4) yes
C13 N1 C14 124.1(5) yes
C12 N2 C15 110.7(4) yes
C12 N2 C16 125.1(4) yes
C15 N2 C16 124.2(4) yes
C18 N3 C19 124.1(5) yes
C18 N3 C22 125.2(5) yes
C19 N3 C22 110.6(4) yes
C20 N4 C21 124.6(4) yes
C20 N4 C22 111.6(4) yes
C21 N4 C22 123.7(5) yes
Pt1 N5 C7 114.0(4) yes
Pt1 N5 C11 127.1(4) yes
C7 N5 C11 118.8(4) yes
Pt1 C1 C2 128.5(3) yes
Pt1 C1 C6 113.6(4) yes
C2 C1 C6 117.9(5) yes
C1 C2 C3 122.7(4) yes
C2 C3 C4 118.6(5) yes
C3 C4 C5 120.4(6) yes
C4 C5 C6 120.1(5) yes
C1 C6 C5 120.3(5) yes
C1 C6 C7 115.8(5) yes
C5 C6 C7 123.9(4) yes
N5 C7 C6 115.5(4) yes
N5 C7 C8 119.4(5) yes
C6 C7 C8 125.1(5) yes
C7 C8 C9 120.9(6) yes
C8 C9 C10 119.2(5) yes
C9 C10 C11 119.3(6) yes
N5 C11 C10 122.5(5) yes
Pt1 C12 N1 127.8(3) yes
Pt1 C12 N2 128.1(4) yes
N1 C12 N2 104.1(4) yes
N1 C14 C15 106.2(5) yes
N2 C15 C14 107.5(4) yes
N2 C16 C17 115.1(5) yes
C16 C17 C18 116.2(5) yes
N3 C18 C17 115.3(5) yes
N3 C19 C20 107.2(5) yes
N4 C20 C19 106.6(5) yes
Pt1 C22 N3 127.3(4) yes
Pt1 C22 N4 128.4(4) yes
N3 C22 N4 103.9(4) yes
O1 C24 C23 122.2(10) yes
O1 C24 C25 118.1(9) yes
C23 C24 C25 119.6(8) yes
C1 C2 H2 118.664 no
C3 C2 H2 118.652 no
C2 C3 H3 120.702 no
C4 C3 H3 120.693 no
C3 C4 H4 119.809 no
C5 C4 H4 119.809 no
C4 C5 H5 119.941 no
C6 C5 H5 119.939 no
C7 C8 H8 119.570 no
C9 C8 H8 119.572 no
C8 C9 H9 120.420 no
C10 C9 H9 120.420 no
C9 C10 H10 120.334 no
C11 C10 H10 120.341 no
N5 C11 H11 118.774 no
C10 C11 H11 118.773 no
N1 C13 H13A 109.473 no
N1 C13 H13B 109.467 no
N1 C13 H13C 109.473 no
H13A C13 H13B 109.467 no
H13A C13 H13C 109.473 no
H13B C13 H13C 109.475 no
N1 C14 H14 126.912 no
C15 C14 H14 126.918 no
N2 C15 H15 126.264 no
C14 C15 H15 126.285 no
N2 C16 H16A 108.509 no
N2 C16 H16B 108.499 no
C17 C16 H16A 108.502 no
C17 C16 H16B 108.501 no
H16A C16 H16B 107.497 no
C16 C17 H17A 108.242 no
C16 C17 H17B 108.236 no
C18 C17 H17A 108.238 no
C18 C17 H17B 108.233 no
H17A C17 H17B 107.369 no
N3 C18 H18A 108.457 no
N3 C18 H18B 108.453 no
C17 C18 H18A 108.456 no
C17 C18 H18B 108.457 no
H18A C18 H18B 107.490 no
N3 C19 H19 126.389 no
C20 C19 H19 126.370 no
N4 C20 H20 126.689 no
C19 C20 H20 126.699 no
N4 C21 H21A 109.472 no
N4 C21 H21B 109.476 no
N4 C21 H21C 109.470 no
H21A C21 H21B 109.474 no
H21A C21 H21C 109.469 no
H21B C21 H21C 109.467 no
C24 C23 H23A 109.478 no
C24 C23 H23B 109.469 no
C24 C23 H23C 109.471 no
H23A C23 H23B 109.467 no
H23A C23 H23C 109.469 no
H23B C23 H23C 109.474 no
C24 C25 H25A 109.465 no
C24 C25 H25B 109.468 no
C24 C25 H25C 109.471 no
H25A C25 H25B 109.480 no
H25A C25 H25C 109.472 no
H25B C25 H25C 109.471 no

loop_
_geom_bond_atom_site_label_1
_geom_bond_atom_site_label_2
_geom_bond_distance
_geom_bond_publ_flag
Pt1 N5 2.059(4) yes
Pt1 C1 2.049(5) yes
Pt1 C12 1.991(5) yes
Pt1 C22 2.019(5) yes
P1 F1 1.589(5) yes
P1 F2 1.524(7) yes
P1 F3 1.584(5) yes
P1 F4 1.551(6) yes
P1 F5 1.589(6) yes
P1 F6 1.597(4) yes
O1 C24 1.187(12) yes
N1 C12 1.345(7) yes
N1 C13 1.459(6) yes
N1 C14 1.384(6) yes
N2 C12 1.365(6) yes
N2 C15 1.372(7) yes
N2 C16 1.464(7) yes
N3 C18 1.464(6) yes
N3 C19 1.379(7) yes
N3 C22 1.367(7) yes
N4 C20 1.378(8) yes
N4 C21 1.462(7) yes
N4 C22 1.350(6) yes
N5 C7 1.388(7) yes
N5 C11 1.356(7) yes
C1 C2 1.365(7) yes
C1 C6 1.404(6) yes
C2 C3 1.396(8) yes
C3 C4 1.383(7) yes
C4 C5 1.376(9) yes
C5 C6 1.398(8) yes
C6 C7 1.464(7) yes
C7 C8 1.394(7) yes
C8 C9 1.371(9) yes
C9 C10 1.386(9) yes
C10 C11 1.371(7) yes
C14 C15 1.340(8) yes
C16 C17 1.527(9) yes
C17 C18 1.518(8) yes
C19 C20 1.337(8) yes
C23 C24 1.506(14) yes
C24 C25 1.481(16) yes
C2 H2 0.950 no
C3 H3 0.950 no
C4 H4 0.950 no
C5 H5 0.950 no
C8 H8 0.950 no
C9 H9 0.950 no
C10 H10 0.950 no
C11 H11 0.950 no
C13 H13A 0.980 no
C13 H13B 0.980 no
C13 H13C 0.980 no
C14 H14 0.950 no
C15 H15 0.950 no
C16 H16A 0.990 no
C16 H16B 0.990 no
C17 H17A 0.990 no
C17 H17B 0.990 no
C18 H18A 0.990 no
C18 H18B 0.990 no
C19 H19 0.950 no
C20 H20 0.950 no
C21 H21A 0.980 no
C21 H21B 0.980 no
C21 H21C 0.980 no
C23 H23A 0.980 no
C23 H23B 0.980 no
C23 H23C 0.980 no
C25 H25A 0.980 no
C25 H25B 0.980 no
C25 H25C 0.980 no

loop_
_geom_contact_atom_site_label_1
_geom_contact_atom_site_label_2
_geom_contact_distance
_geom_contact_publ_flag
_geom_contact_site_symmetry_2
Pt1 C13 3.407(5) no .
Pt1 C16 3.454(5) no .
Pt1 C18 3.465(6) no .
Pt1 C21 3.444(6) no .
N1 C2 3.566(6) no .
N1 C16 3.561(7) no .
N2 N3 3.527(6) no .
N2 C13 3.556(6) no .
N2 C18 3.354(8) no .
N2 C22 3.435(6) no .
N3 C12 3.401(7) no .
N3 C16 3.357(7) no .
N3 C21 3.558(7) no .
N4 C18 3.565(7) no .
N5 C9 2.778(7) no .
C1 C4 2.797(8) no .
C2 C5 2.748(6) no .
C2 C12 3.198(7) no .
C3 C6 2.777(8) no .
C5 C8 3.046(8) no .
C7 C10 2.761(8) no .
C8 C11 2.726(8) no .
C11 C22 3.232(6) no .
C12 C17 3.370(8) no .
C13 C15 3.586(7) no .
C14 C16 3.597(8) no .
C15 C17 3.440(9) no .
C17 C19 3.413(8) no .
C17 C22 3.386(6) no .
C18 C20 3.596(7) no .
C19 C21 3.588(8) no .
F1 N1 3.277(6) no 3_656
F1 C13 3.402(7) no 3_656
F1 C14 3.037(7) no 3_656
F1 C20 3.581(7) no 1_455
F2 C2 3.325(9) no 3_656
F2 C3 3.158(9) no 3_656
F2 C16 3.438(8) no 3_756
F3 C13 3.429(7) no .
F3 C13 3.400(8) no 3_656
F3 C15 3.488(7) no 3_756
F3 C21 3.348(8) no .
F4 N4 3.483(7) no 3_655
F4 C10 3.467(9) no 3_655
F4 C11 3.172(8) no 3_655
F4 C20 3.582(8) no 3_655
F4 C23 3.251(11) no 3_656
F5 N4 3.473(6) no 3_655
F5 C19 3.185(9) no 1_455
F5 C20 3.478(9) no 1_455
F5 C20 3.194(7) no 3_655
F5 C21 3.441(8) no .
F5 C21 3.275(8) no 3_655
F6 C15 3.519(6) no 3_756
F6 C21 3.281(7) no .
O1 C3 3.570(8) no .
O1 C9 3.207(10) no 4_556
O1 C10 3.336(9) no 4_556
N1 F1 3.277(6) no 3_656
N1 C14 3.485(7) no 3_756
N4 F4 3.483(7) no 3_655
N4 F5 3.473(6) no 3_655
C2 F2 3.325(9) no 3_656
C3 F2 3.158(9) no 3_656
C3 O1 3.570(8) no .
C9 O1 3.207(10) no 4_454
C10 F4 3.467(9) no 3_655
C10 O1 3.336(9) no 4_454
C11 F4 3.172(8) no 3_655
C13 F1 3.402(7) no 3_656
C13 F3 3.429(7) no .
C13 F3 3.400(8) no 3_656
C14 F1 3.037(7) no 3_656
C14 N1 3.485(7) no 3_756
C14 C14 3.432(8) no 3_756
C15 F3 3.488(7) no 3_756
C15 F6 3.519(6) no 3_756
C16 F2 3.438(8) no 3_756
C16 C25 3.565(13) no .
C19 F5 3.185(9) no 1_655
C20 F1 3.581(7) no 1_655
C20 F4 3.582(8) no 3_655
C20 F5 3.478(9) no 1_655
C20 F5 3.194(7) no 3_655
C21 F3 3.348(8) no .
C21 F5 3.441(8) no .
C21 F5 3.275(8) no 3_655
C21 F6 3.281(7) no .
C23 F4 3.251(11) no 3_656
C25 C16 3.565(13) no .
Pt1 H2 3.1918 no .
Pt1 H11 3.1615 no .
Pt1 H13A 3.2733 no .
Pt1 H13B 3.3129 no .
Pt1 H16B 3.0750 no .
Pt1 H18A 3.0833 no .
Pt1 H21A 3.3922 no .
Pt1 H21B 3.2618 no .
O1 H23A 2.6457 no .
O1 H23B 2.6525 no .
O1 H23C 3.1308 no .
O1 H25A 2.5687 no .
O1 H25B 2.5633 no .
O1 H25C 3.0803 no .
N1 H2 2.9110 no .
N1 H15 3.1022 no .
N2 H2 3.2922 no .
N2 H14 3.1102 no .
N2 H17A 3.3015 no .
N2 H17B 2.5855 no .
N2 H18A 3.4933 no .
N3 H11 3.4264 no .
N3 H16B 3.4999 no .
N3 H17A 3.2959 no .
N3 H17B 2.5794 no .
N3 H20 3.1102 no .
N4 H11 2.9484 no .
N4 H19 3.1003 no .
N5 H8 3.2580 no .
N5 H10 3.2411 no .
N5 H21A 3.2189 no .
C1 H3 3.2745 no .
C1 H5 3.2864 no .
C1 H13B 3.1678 no .
C2 H4 3.2519 no .
C2 H13B 3.0394 no .
C3 H5 3.2512 no .
C4 H2 3.2428 no .
C5 H3 3.2547 no .
C5 H8 2.7705 no .
C6 H2 3.2318 no .
C6 H4 3.2612 no .
C6 H8 2.7306 no .
C7 H5 2.7170 no .
C7 H9 3.2638 no .
C7 H11 3.2187 no .
C8 H5 2.7690 no .
C8 H10 3.2389 no .
C9 H11 3.2328 no .
C10 H8 3.2365 no .
C11 H9 3.2407 no .
C11 H21A 2.9550 no .
C12 H2 2.6966 no .
C12 H13A 2.7444 no .
C12 H13B 2.7443 no .
C12 H13C 3.2573 no .
C12 H14 3.1681 no .
C12 H15 3.1643 no .
C12 H16A 3.2470 no .
C12 H16B 2.6421 no .
C12 H17B 3.4611 no .
C13 H2 3.3002 no .
C13 H14 2.8094 no .
C13 H21B 3.2319 no .
C14 H13A 3.1344 no .
C14 H13B 3.1236 no .
C14 H13C 2.5721 no .
C15 H16A 2.5988 no .
C15 H16B 3.2184 no .
C15 H17B 3.1888 no .
C16 H15 2.7934 no .
C16 H18A 2.6397 no .
C16 H18B 3.3660 no .
C17 H19 3.5794 no .
C18 H16A 3.3653 no .
C18 H16B 2.6440 no .
C18 H19 2.8003 no .
C19 H17B 3.1443 no .
C19 H18A 3.2352 no .
C19 H18B 2.6123 no .
C20 H21A 3.1157 no .
C20 H21B 3.1437 no .
C20 H21C 2.5795 no .
C21 H11 3.2002 no .
C21 H13A 3.2362 no .
C21 H20 2.8103 no .
C22 H11 2.7093 no .
C22 H17B 3.4828 no .
C22 H18A 2.6370 no .
C22 H18B 3.2431 no .
C22 H19 3.1707 no .
C22 H20 3.1681 no .
C22 H21A 2.7427 no .
C22 H21B 2.7423 no .
C22 H21C 3.2609 no .
C23 H25A 3.1799 no .
C23 H25B 3.2334 no .
C23 H25C 2.5813 no .
C25 H23A 3.2331 no .
C25 H23B 3.1764 no .
C25 H23C 2.5911 no .
H2 H3 2.3367 no .
H2 H13B 2.7394 no .
H3 H4 2.3408 no .
H4 H5 2.3227 no .
H5 H8 2.2224 no .
H8 H9 2.3213 no .
H9 H10 2.3467 no .
H10 H11 2.3084 no .
H11 H21A 2.5675 no .
H13A H14 3.4695 no .
H13A H21B 2.3012 no .
H13B H14 3.4589 no .
H13C H14 2.5170 no .
H14 H15 2.4731 no .
H15 H16A 2.5662 no .
H15 H17B 3.2957 no .
H16A H17A 2.2095 no .
H16A H17B 2.4979 no .
H16A H18A 3.4387 no .
H16B H17A 2.5007 no .
H16B H17B 2.8349 no .
H16B H18A 2.3204 no .
H16B H18B 3.4422 no .
H17A H18A 2.4927 no .
H17A H18B 2.1991 no .
H17B H18A 2.8271 no .
H17B H18B 2.4903 no .
H17B H19 3.2266 no .
H18B H19 2.5907 no .
H19 H20 2.4679 no .
H20 H21A 3.4487 no .
H20 H21B 3.4805 no .
H20 H21C 2.5237 no .
H23A H25C 3.2717 no .
H23B H25A 3.5408 no .
H23B H25C 3.2208 no .
H23C H25A 3.2347 no .
H23C H25B 3.2772 no .
H23C H25C 2.2190 no .
Pt1 H5 3.1805 no 4_555
P1 H15 3.3549 no 3_756
P1 H21B 3.5839 no .
P1 H23A 3.4873 no 3_656
F1 H2 3.0824 no 3_656
F1 H13B 3.2298 no 3_656
F1 H13C 3.1589 no 3_656
F1 H14 2.8792 no 3_656
F1 H19 3.4718 no 1_455
F1 H20 3.2582 no 1_455
F1 H23A 3.0592 no 3_656
F2 H2 3.0206 no 3_656
F2 H3 2.7314 no 3_656
F2 H13B 3.2666 no 3_656
F2 H15 3.0514 no 3_756
F2 H16A 2.5332 no 3_756
F2 H17A 3.5251 no 3_756
F2 H25C 3.1907 no 3_756
F3 H13A 2.6301 no .
F3 H13B 3.1243 no 3_656
F3 H13C 3.4374 no .
F3 H13C 2.8192 no 3_656
F3 H15 2.6057 no 3_756
F3 H19 3.1855 no 1_455
F3 H21B 2.5816 no .
F3 H21C 3.2967 no .
F4 H10 3.0327 no 3_655
F4 H11 2.4027 no 3_655
F4 H21A 3.1329 no 3_655
F4 H23A 2.2900 no 3_656
F5 H19 2.4989 no 1_455
F5 H20 3.1454 no 1_455
F5 H20 2.7591 no 3_655
F5 H21A 3.5287 no .
F5 H21A 3.2352 no 3_655
F5 H21B 3.1902 no .
F5 H21C 3.0549 no .
F5 H21C 2.7354 no 3_655
F6 H15 2.6465 no 3_756
F6 H21A 3.0829 no 3_655
F6 H21B 3.0769 no .
F6 H21C 2.6083 no .
F6 H21C 3.4422 no 3_655
F6 H23C 3.4705 no 3_756
F6 H25C 2.7215 no 3_756
O1 H2 3.4924 no .
O1 H3 3.0168 no .
O1 H3 3.5457 no 4_555
O1 H4 3.3532 no 4_555
O1 H9 2.6167 no 4_556
O1 H10 2.8747 no 4_556
O1 H25A 3.1099 no 4_455
N1 H14 3.4597 no 3_756
N2 H25B 2.8696 no .
N2 H25C 3.5101 no .
N3 H14 3.1994 no 3_756
N3 H23B 3.5992 no 1_554
N4 H14 2.8482 no 3_756
N5 H5 3.1045 no 4_555
N5 H8 2.7989 no 4_555
N5 H18B 3.5917 no 1_455
C1 H4 3.0676 no 4_555
C1 H5 2.9150 no 4_555
C1 H17A 2.6751 no 1_455
C2 H4 2.8343 no 4_555
C2 H17A 2.7509 no 1_455
C2 H25B 3.3505 no .
C3 H4 3.1291 no 4_555
C3 H16A 3.2596 no 1_455
C3 H17A 3.0140 no 1_455
C3 H25A 3.5438 no 4_455
C4 H4 3.5901 no 4_555
C4 H16A 3.4913 no 1_455
C4 H16B 3.5930 no 1_455
C4 H16B 3.2585 no 4_455
C4 H17A 3.1550 no 1_455
C4 H25B 3.4406 no 4_455
C5 H16B 3.1934 no 4_455
C5 H17A 3.0750 no 1_455
C6 H4 3.5319 no 4_555
C6 H5 2.9599 no 4_555
C6 H17A 2.8330 no 1_455
C6 H18B 3.2466 no 1_455
C7 H5 3.0791 no 4_555
C7 H8 3.1780 no 4_555
C7 H18B 3.1746 no 1_455
C8 H8 3.5463 no 4_555
C8 H18A 3.5253 no 4_455
C8 H18B 3.5604 no 1_455
C8 H23B 3.3588 no 1_454
C9 H8 3.5738 no 4_555
C9 H23B 3.1455 no 1_454
C9 H23B 3.2085 no 4_454
C9 H25A 3.5246 no 1_454
C10 H8 3.2261 no 4_555
C10 H9 3.1506 no 4_555
C10 H25A 3.3849 no 1_454
C10 H25C 3.5753 no 1_454
C11 H8 2.8243 no 4_555
C11 H9 3.3607 no 4_555
C12 H14 3.5111 no 3_756
C12 H25B 3.4661 no .
C13 H13C 3.3105 no 3_656
C13 H15 3.4646 no 3_756
C13 H17A 3.4789 no 1_455
C13 H17B 3.2691 no 1_455
C13 H17B 3.5709 no 3_756
C15 H13A 3.2067 no 3_756
C15 H13C 3.5302 no 3_756
C15 H21B 3.5453 no 3_756
C15 H25B 3.1673 no .
C15 H25C 3.2285 no .
C16 H25B 2.8984 no .
C16 H25C 3.5511 no .
C17 H13B 2.9950 no 1_655
C18 H23B 3.5088 no 1_554
C19 H14 2.9675 no 3_756
C19 H23A 3.4543 no 1_554
C19 H23C 3.4782 no 1_554
C20 H14 2.7464 no 3_756
C20 H20 3.2953 no 3_755
C21 H14 3.5805 no 3_756
C21 H15 3.4384 no 3_756
C22 H14 3.1595 no 3_756
C23 H9 3.3748 no 4_556
C24 H2 3.5732 no .
C24 H9 3.4120 no 1_656
C24 H9 3.3206 no 4_556
C25 H2 3.5149 no .
C25 H4 3.4419 no 4_555
C25 H10 3.3509 no 1_656
C25 H16A 3.0309 no .
C25 H16B 3.5012 no .
H2 F1 3.0824 no 3_656
H2 F2 3.0206 no 3_656
H2 O1 3.4924 no .
H2 C24 3.5732 no .
H2 C25 3.5149 no .
H2 H4 3.0699 no 4_555
H2 H17A 3.2293 no 1_455
H2 H25B 2.7106 no .
H3 F2 2.7314 no 3_656
H3 O1 3.0168 no .
H3 O1 3.5457 no 4_455
H3 H4 3.5169 no 4_555
H3 H10 3.5761 no 1_556
H3 H16A 3.3020 no 1_455
H3 H25A 3.1383 no 4_455
H4 O1 3.3532 no 4_455
H4 C1 3.0676 no 4_455
H4 C2 2.8343 no 4_455
H4 C3 3.1291 no 4_455
H4 C4 3.5901 no 4_455
H4 C6 3.5319 no 4_455
H4 C25 3.4419 no 4_455
H4 H2 3.0699 no 4_455
H4 H3 3.5169 no 4_455
H4 H16B 3.1785 no 4_455
H4 H25A 3.3284 no 4_455
H4 H25B 2.8444 no 4_455
H5 Pt1 3.1805 no 4_455
H5 N5 3.1045 no 4_455
H5 C1 2.9150 no 4_455
H5 C6 2.9599 no 4_455
H5 C7 3.0791 no 4_455
H5 H16B 3.0605 no 4_455
H5 H18A 3.2160 no 4_455
H8 N5 2.7989 no 4_455
H8 C7 3.1780 no 4_455
H8 C8 3.5463 no 4_455
H8 C9 3.5738 no 4_455
H8 C10 3.2261 no 4_455
H8 C11 2.8243 no 4_455
H8 H11 3.1504 no 4_455
H8 H18A 3.1770 no 4_455
H8 H23B 3.5319 no 1_454
H9 O1 2.6167 no 4_454
H9 C10 3.1506 no 4_455
H9 C11 3.3607 no 4_455
H9 C23 3.3748 no 4_454
H9 C24 3.4120 no 1_454
H9 C24 3.3206 no 4_454
H9 H10 3.0194 no 4_455
H9 H11 3.3809 no 4_455
H9 H23A 3.3254 no 4_454
H9 H23B 3.1919 no 1_454
H9 H23B 2.9817 no 4_454
H9 H25A 3.0886 no 1_454
H10 F4 3.0327 no 3_655
H10 O1 2.8747 no 4_454
H10 C25 3.3509 no 1_454
H10 H3 3.5761 no 1_554
H10 H9 3.0194 no 4_555
H10 H25A 2.8135 no 1_454
H10 H25C 3.1041 no 1_454
H11 F4 2.4027 no 3_655
H11 H8 3.1504 no 4_555
H11 H9 3.3809 no 4_555
H11 H23A 2.9972 no 1_554
H13A F3 2.6301 no .
H13A C15 3.2067 no 3_756
H13A H13C 3.2432 no 3_656
H13A H15 2.8263 no 3_756
H13A H17B 3.3040 no 1_455
H13B F1 3.2298 no 3_656
H13B F2 3.2666 no 3_656
H13B F3 3.1243 no 3_656
H13B C17 2.9950 no 1_455
H13B H13C 3.2516 no 3_656
H13B H17A 2.5543 no 1_455
H13B H17B 2.5267 no 1_455
H13C F1 3.1589 no 3_656
H13C F3 3.4374 no .
H13C F3 2.8192 no 3_656
H13C C13 3.3105 no 3_656
H13C C15 3.5302 no 3_756
H13C H13A 3.2432 no 3_656
H13C H13B 3.2516 no 3_656
H13C H13C 2.8922 no 3_656
H13C H15 3.4250 no 3_756
H13C H17B 3.5464 no 1_455
H13C H17B 2.7032 no 3_756
H14 F1 2.8792 no 3_656
H14 N1 3.4597 no 3_756
H14 N3 3.1994 no 3_756
H14 N4 2.8482 no 3_756
H14 C12 3.5111 no 3_756
H14 C19 2.9675 no 3_756
H14 C20 2.7464 no 3_756
H14 C21 3.5805 no 3_756
H14 C22 3.1595 no 3_756
H14 H17B 3.4091 no 3_756
H14 H19 3.4364 no 3_756
H14 H20 3.0859 no 3_756
H14 H21B 3.4131 no 3_756
H15 P1 3.3549 no 3_756
H15 F2 3.0514 no 3_756
H15 F3 2.6057 no 3_756
H15 F6 2.6465 no 3_756
H15 C13 3.4646 no 3_756
H15 C21 3.4384 no 3_756
H15 H13A 2.8263 no 3_756
H15 H13C 3.4250 no 3_756
H15 H21B 2.8725 no 3_756
H15 H21C 3.3408 no 3_756
H15 H25B 3.3657 no .
H15 H25C 2.9802 no .
H16A F2 2.5332 no 3_756
H16A C3 3.2596 no 1_655
H16A C4 3.4913 no 1_655
H16A C25 3.0309 no .
H16A H3 3.3020 no 1_655
H16A H25A 3.1074 no .
H16A H25B 2.6055 no .
H16A H25C 2.8849 no .
H16B C4 3.5930 no 1_655
H16B C4 3.2585 no 4_555
H16B C5 3.1934 no 4_555
H16B C25 3.5012 no .
H16B H4 3.1785 no 4_555
H16B H5 3.0605 no 4_555
H16B H25A 3.5691 no .
H16B H25B 2.7331 no .
H17A F2 3.5251 no 3_756
H17A C1 2.6751 no 1_655
H17A C2 2.7509 no 1_655
H17A C3 3.0140 no 1_655
H17A C4 3.1550 no 1_655
H17A C5 3.0750 no 1_655
H17A C6 2.8330 no 1_655
H17A C13 3.4789 no 1_655
H17A H2 3.2293 no 1_655
H17A H13B 2.5543 no 1_655
H17B C13 3.2691 no 1_655
H17B C13 3.5709 no 3_756
H17B H13A 3.3040 no 1_655
H17B H13B 2.5267 no 1_655
H17B H13C 3.5464 no 1_655
H17B H13C 2.7032 no 3_756
H17B H14 3.4091 no 3_756
H18A C8 3.5253 no 4_555
H18A H5 3.2160 no 4_555
H18A H8 3.1770 no 4_555
H18A H23B 3.4276 no 1_554
H18B N5 3.5917 no 1_655
H18B C6 3.2466 no 1_655
H18B C7 3.1746 no 1_655
H18B C8 3.5604 no 1_655
H18B H23B 2.9750 no 1_554
H18B H23C 3.5665 no 1_554
H19 F1 3.4718 no 1_655
H19 F3 3.1855 no 1_655
H19 F5 2.4989 no 1_655
H19 H14 3.4364 no 3_756
H19 H20 3.3849 no 3_755
H19 H21A 3.5346 no 1_655
H19 H21B 3.5386 no 1_655
H19 H23C 3.2382 no 1_554
H20 F1 3.2582 no 1_655
H20 F5 3.1454 no 1_655
H20 F5 2.7591 no 3_655
H20 C20 3.2953 no 3_755
H20 H14 3.0859 no 3_756
H20 H19 3.3849 no 3_755
H20 H20 2.6402 no 3_755
H21A F4 3.1329 no 3_655
H21A F5 3.5287 no .
H21A F5 3.2352 no 3_655
H21A F6 3.0829 no 3_655
H21A H19 3.5346 no 1_455
H21B P1 3.5839 no .
H21B F3 2.5816 no .
H21B F5 3.1902 no .
H21B F6 3.0769 no .
H21B C15 3.5453 no 3_756
H21B H14 3.4131 no 3_756
H21B H15 2.8725 no 3_756
H21B H19 3.5386 no 1_455
H21C F3 3.2967 no .
H21C F5 3.0549 no .
H21C F5 2.7354 no 3_655
H21C F6 2.6083 no .
H21C F6 3.4422 no 3_655
H21C H15 3.3408 no 3_756
H21C H21C 3.0767 no 3_655
H23A P1 3.4873 no 3_656
H23A F1 3.0592 no 3_656
H23A F4 2.2900 no 3_656
H23A C19 3.4543 no 1_556
H23A H9 3.3254 no 4_556
H23A H11 2.9972 no 1_556
H23B N3 3.5992 no 1_556
H23B C8 3.3588 no 1_656
H23B C9 3.1455 no 1_656
H23B C9 3.2085 no 4_556
H23B C18 3.5088 no 1_556
H23B H8 3.5319 no 1_656
H23B H9 3.1919 no 1_656
H23B H9 2.9817 no 4_556
H23B H18A 3.4276 no 1_556
H23B H18B 2.9750 no 1_556
H23C F6 3.4705 no 3_756
H23C C19 3.4782 no 1_556
H23C H18B 3.5665 no 1_556
H23C H19 3.2382 no 1_556
H25A O1 3.1099 no 4_555
H25A C3 3.5438 no 4_555
H25A C9 3.5246 no 1_656
H25A C10 3.3849 no 1_656
H25A H3 3.1383 no 4_555
H25A H4 3.3284 no 4_555
H25A H9 3.0886 no 1_656
H25A H10 2.8135 no 1_656
H25A H16A 3.1074 no .
H25A H16B 3.5691 no .
H25B N2 2.8696 no .
H25B C2 3.3505 no .
H25B C4 3.4406 no 4_555
H25B C12 3.4661 no .
H25B C15 3.1673 no .
H25B C16 2.8984 no .
H25B H2 2.7106 no .
H25B H4 2.8444 no 4_555
H25B H15 3.3657 no .
H25B H16A 2.6055 no .
H25B H16B 2.7331 no .
H25C F2 3.1907 no 3_756
H25C F6 2.7215 no 3_756
H25C N2 3.5101 no .
H25C C10 3.5753 no 1_656
H25C C15 3.2285 no .
H25C C16 3.5511 no .
H25C H10 3.1041 no 1_656
H25C H15 2.9802 no .
H25C H16A 2.8849 no .

loop_
_geom_torsion_atom_site_label_1
_geom_torsion_atom_site_label_2
_geom_torsion_atom_site_label_3
_geom_torsion_atom_site_label_4
_geom_torsion
_geom_torsion_publ_flag
N5 Pt1 C1 C2 179.9(4) no
N5 Pt1 C1 C6 0.0(3) no
C1 Pt1 N5 C7 -0.6(3) no
C1 Pt1 N5 C11 -179.2(4) no
N5 Pt1 C22 N3 109.4(4) no
N5 Pt1 C22 N4 -79.3(4) no
C22 Pt1 N5 C7 179.1(3) no
C22 Pt1 N5 C11 0.6(4) no
C1 Pt1 C12 N1 77.9(4) no
C1 Pt1 C12 N2 -104.2(4) no
C12 Pt1 C1 C2 2.2(4) no
C12 Pt1 C1 C6 -177.7(3) no
C12 Pt1 C22 N3 -72.9(4) no
C12 Pt1 C22 N4 98.4(4) no
C22 Pt1 C12 N1 -101.7(4) no
C22 Pt1 C12 N2 76.2(4) no
C13 N1 C12 Pt1 -3.0(7) no
C13 N1 C12 N2 178.7(4) no
C12 N1 C14 C15 0.2(6) no
C14 N1 C12 Pt1 178.0(4) no
C14 N1 C12 N2 -0.3(6) no
C13 N1 C14 C15 -178.9(4) no
C12 N2 C15 C14 -0.2(6) no
C15 N2 C12 Pt1 -177.9(4) no
C15 N2 C12 N1 0.3(6) no
C12 N2 C16 C17 -86.5(6) no
C16 N2 C12 Pt1 4.2(8) no
C16 N2 C12 N1 -177.6(5) no
C15 N2 C16 C17 95.9(6) no
C16 N2 C15 C14 177.7(5) no
C18 N3 C19 C20 -178.3(4) no
C19 N3 C18 C17 -92.5(6) no
C18 N3 C22 Pt1 -8.6(7) no
C18 N3 C22 N4 178.4(4) no
C22 N3 C18 C17 88.6(6) no
C19 N3 C22 Pt1 172.3(4) no
C19 N3 C22 N4 -0.6(5) no
C22 N3 C19 C20 0.8(6) no
C21 N4 C20 C19 177.8(4) no
C20 N4 C22 Pt1 -172.6(4) no
C20 N4 C22 N3 0.2(5) no
C22 N4 C20 C19 0.3(6) no
C21 N4 C22 Pt1 9.8(7) no
C21 N4 C22 N3 -177.4(4) no
Pt1 N5 C7 C6 1.1(5) no
Pt1 N5 C7 C8 -178.3(3) no
Pt1 N5 C11 C10 178.9(3) no
C7 N5 C11 C10 0.5(7) no
C11 N5 C7 C6 179.8(4) no
C11 N5 C7 C8 0.3(6) no
Pt1 C1 C2 C3 179.9(3) no
Pt1 C1 C6 C5 180.0(3) no
Pt1 C1 C6 C7 0.6(5) no
C2 C1 C6 C5 0.0(6) no
C2 C1 C6 C7 -179.3(4) no
C6 C1 C2 C3 -0.2(6) no
C1 C2 C3 C4 0.4(7) no
C2 C3 C4 C5 -0.5(7) no
C3 C4 C5 C6 0.4(7) no
C4 C5 C6 C1 -0.2(7) no
C4 C5 C6 C7 179.1(4) no
C1 C6 C7 N5 -1.1(6) no
C1 C6 C7 C8 178.3(4) no
C5 C6 C7 N5 179.5(4) no
C5 C6 C7 C8 -1.1(7) no
N5 C7 C8 C9 -0.8(7) no
C6 C7 C8 C9 179.8(4) no
C7 C8 C9 C10 0.4(8) no
C8 C9 C10 C11 0.3(8) no
C9 C10 C11 N5 -0.8(8) no
N1 C14 C15 N2 0.0(6) no
N2 C16 C17 C18 85.2(5) no
C16 C17 C18 N3 -85.3(6) no
N3 C19 C20 N4 -0.6(6) no
